data_4336223
loop_
_publ_author_name
'Michael D. Randles'
'Peter V. Simpson'
'Vivek Gupta'
'Junhong Fu'
'Graeme J. Moxey'
'Torsten Schwich'
'Alan L. Criddle'
'Simon Petrie'
'Jonathan G. MacLellan'
'Stuart R. Batten'
'Robert Stranger'
'Marie P. Cifuentes'
'Mark G. Humphrey'

_publ_section_title
;
 Syntheses of Pentanuclear Group 6 Iridium Clusters by Core Expansion of
 Tetranuclear Clusters with Ir(CO)2(\h5-C5Me4R) (R = H, Me)
;
_journal_name_full 'Inorganic Chemistry'
_journal_page_first 11256
_journal_page_last 11268
_journal_paper_doi 10.1021/ic401502f
_journal_volume 52
_journal_year 2013
_chemical_absolute_configuration ad
_chemical_formula_moiety 'C29 H25 Ir3 Mo2 O9, C H Cl3'
_chemical_formula_sum 'C30 H26 Cl3 Ir3 Mo2 O9'
_chemical_formula_weight 1405.43
_space_group_IT_number 19
_symmetry_cell_setting orthorhombic
_symmetry_space_group_name_Hall 'P 2ac 2ab'
_symmetry_space_group_name_H-M 'P 21 21 21'
_atom_sites_solution_hydrogens difmap
_atom_sites_solution_primary direct
_audit_creation_date 12-08-22
_audit_creation_method CRYSTALS_ver_14.23
_cell_angle_alpha 90
_cell_angle_beta 90
_cell_angle_gamma 90
_cell_formula_units_Z 4
_cell_length_a 10.6450(2)
_cell_length_b 12.4173(2)
_cell_length_c 26.4766(4)
_cell_measurement_reflns_used 150817
_cell_measurement_temperature 200
_cell_measurement_theta_max 30
_cell_measurement_theta_min 3
_cell_volume 3499.73(10)
_computing_cell_refinement 'DENZO/SCALEPACK (Otwinowski & Minor, 1997)'
_computing_data_collection 'COLLECT (Nonius, 2001).'
_computing_data_reduction 'DENZO/SCALEPACK (Otwinowski & Minor, 1997)'
_computing_molecular_graphics
;
ORTEP-II (Johnson 1976) in teXsan (MSC, 1992-1997)
;
_computing_publication_material 'CRYSTALS (Betteridge et al., 2003)'
_computing_structure_refinement 'CRYSTALS (Betteridge et al., 2003)'
_computing_structure_solution 'SIR92 (Altomare et al., 1994)'
_diffrn_ambient_temperature 200
_diffrn_measured_fraction_theta_full 0.996
_diffrn_measured_fraction_theta_max 0.994
_diffrn_measurement_device Area
_diffrn_measurement_device_type 'Nonius KappaCCD'
_diffrn_measurement_method '\f and \w scans with CCD'
_diffrn_radiation_monochromator graphite
_diffrn_radiation_type 'Mo K\a'
_diffrn_radiation_wavelength 0.71073
_diffrn_reflns_av_R_equivalents 0.098
_diffrn_reflns_limit_h_max 14
_diffrn_reflns_limit_h_min -14
_diffrn_reflns_limit_k_max 17
_diffrn_reflns_limit_k_min -16
_diffrn_reflns_limit_l_max 37
_diffrn_reflns_limit_l_min -37
_diffrn_reflns_number 53459
_diffrn_reflns_theta_full 29.491
_diffrn_reflns_theta_max 30.093
_diffrn_reflns_theta_min 2.832
_diffrn_standards_number 0
_exptl_absorpt_coefficient_mu 12.342
_exptl_absorpt_correction_T_max 0.616
_exptl_absorpt_correction_T_min 0.171
_exptl_absorpt_correction_type integration
_exptl_absorpt_process_details
;
via gaussian method (Coppens, 1970) implemented in maXus (2000)
;
_exptl_crystal_colour 'dark red'
_exptl_crystal_density_diffrn 2.667
_exptl_crystal_description plate
_exptl_crystal_F_000 2576
_exptl_crystal_size_max 0.340
_exptl_crystal_size_mid 0.090
_exptl_crystal_size_min 0.040
_refine_diff_density_max 3.28
_refine_diff_density_min -2.44
_refine_ls_abs_structure_details 'Flack (1983), 4474 Friedel-pairs'
_refine_ls_abs_structure_Flack -0.011(5)
_refine_ls_extinction_method none
_refine_ls_goodness_of_fit_ref 0.9848
_refine_ls_hydrogen_treatment constr
_refine_ls_matrix_type full
_refine_ls_number_parameters 425
_refine_ls_number_reflns 5701
_refine_ls_number_restraints 0
_refine_ls_R_factor_all 0.0423
_refine_ls_R_factor_gt 0.0337
_refine_ls_shift/su_max 0.0010306
_refine_ls_shift/su_mean 0.0000237
_refine_ls_structure_factor_coef Fsqd
_refine_ls_weighting_details
;
 Method= Modified Sheldrick 
 w=1/[\s^2^(F^2^) + ( 0.04P)^2^ +12.30P] 
 ,where P=(max(Fo^2^,0) + 2Fc^2^)/3 
;
_refine_ls_weighting_scheme calc
_refine_ls_wR_factor_all 0.0745
_refine_ls_wR_factor_gt 0.0708
_refine_ls_wR_factor_ref 0.0745
_reflns_limit_h_max 14
_reflns_limit_h_min -14
_reflns_limit_k_max 17
_reflns_limit_k_min 0
_reflns_limit_l_max 37
_reflns_limit_l_min 0
_reflns_number_gt 4474
_reflns_number_total 5701
_reflns_threshold_expression I>2.0\s(I)
_oxford_diffrn_Wilson_B_factor 2.23
_oxford_diffrn_Wilson_scale 181.11
_oxford_refine_ls_r_factor_ref 0.0423
_oxford_refine_ls_scale 0.106832(18)
_oxford_reflns_number_all 5700
_oxford_reflns_threshold_expression_ref I>-10.0\s(I)
_cod_data_source_file ic401502f_si_002_06.cif
_cod_data_source_block 3a
_cod_original_sg_symbol_H-M 'P 21 21 21 '
_cod_database_code 4336223

loop_
_symmetry_equiv_pos_as_xyz
x,y,z
x+1/2,-y+1/2,-z
-x,y+1/2,-z+1/2
-x+1/2,-y,z+1/2

loop_
_atom_site_label
_atom_site_type_symbol
_atom_site_fract_x
_atom_site_fract_y
_atom_site_fract_z
_atom_site_U_iso_or_equiv
_atom_site_occupancy
_atom_site_adp_type
_atom_site_refinement_flags_posn
Ir2 Ir 0.20143(2) 0.87100(2) 0.418086(9) 0.0243 1.0000 Uani .
Ir3 Ir 0.21491(3) 0.85486(2) 0.315749(9) 0.0285 1.0000 Uani .
Ir4 Ir 0.28249(3) 0.68587(2) 0.374964(10) 0.0258 1.0000 Uani .
Mo1 Mo 0.43640(5) 0.87248(5) 0.37141(2) 0.0240 1.0000 Uani .
Mo5 Mo 0.24977(6) 1.05761(5) 0.36214(2) 0.0280 1.0000 Uani .
Cl900 Cl 0.2615(4) 0.1676(4) 0.62612(13) 0.1066 1.0000 Uani .
Cl901 Cl 0.1573(3) 0.2978(2) 0.54695(11) 0.0590 1.0000 Uani .
Cl902 Cl 0.4222(3) 0.2549(3) 0.54926(13) 0.0802 1.0000 Uani .
O141 O 0.4637(5) 0.7304(4) 0.46695(19) 0.0324 1.0000 Uani .
O151 O 0.4472(5) 1.0333(5) 0.4620(2) 0.0361 1.0000 Uani .
O221 O -0.0786(5) 0.8454(7) 0.4180(2) 0.0558 1.0000 Uani .
O222 O 0.2373(5) 0.8639(5) 0.53113(18) 0.0434 1.0000 Uani .
O251 O 0.1420(6) 1.0975(5) 0.4688(2) 0.0446 1.0000 Uani .
O331 O -0.0518(7) 0.7837(7) 0.2898(3) 0.0727 1.0000 Uani .
O332 O 0.2771(8) 0.9835(6) 0.2218(2) 0.0639 1.0000 Uani .
O341 O 0.3683(6) 0.6823(5) 0.2663(2) 0.0397 1.0000 Uani .
O551 O -0.0312(6) 1.0481(6) 0.3288(3) 0.0620 1.0000 Uani .
C1 C 0.5972(7) 0.7758(7) 0.3313(3) 0.0368 1.0000 Uani .
C2 C 0.6493(7) 0.8244(7) 0.3749(3) 0.0385 1.0000 Uani .
C3 C 0.6439(7) 0.9370(7) 0.3681(3) 0.0388 1.0000 Uani .
C4 C 0.5899(7) 0.9582(7) 0.3200(3) 0.0362 1.0000 Uani .
C5 C 0.5603(7) 0.8590(7) 0.2972(3) 0.0356 1.0000 Uani .
C6 C 0.3209(8) 0.5124(6) 0.3591(3) 0.0356 1.0000 Uani .
C7 C 0.3413(7) 0.5278(6) 0.4120(3) 0.0328 1.0000 Uani .
C8 C 0.2260(7) 0.5650(6) 0.4336(3) 0.0319 1.0000 Uani .
C9 C 0.1328(8) 0.5678(7) 0.3941(3) 0.0402 1.0000 Uani .
C10 C 0.1921(9) 0.5352(6) 0.3485(3) 0.0390 1.0000 Uani .
C11 C 0.2052(10) 0.5855(7) 0.4890(3) 0.0463 1.0000 Uani .
C12 C -0.0061(9) 0.5857(9) 0.4028(4) 0.0605 1.0000 Uani .
C13 C 0.1266(14) 0.5168(9) 0.2992(4) 0.0803 1.0000 Uani .
C14 C 0.4156(11) 0.4674(7) 0.3229(4) 0.0593 1.0000 Uani .
C15 C 0.4577(9) 0.5011(7) 0.4400(4) 0.0490 1.0000 Uani .
C16 C 0.3262(9) 1.2250(7) 0.3878(4) 0.0474 1.0000 Uani .
C17 C 0.2142(9) 1.2392(6) 0.3598(3) 0.0447 1.0000 Uani .
C18 C 0.2375(9) 1.2052(7) 0.3094(4) 0.0471 1.0000 Uani .
C19 C 0.3640(8) 1.1687(7) 0.3069(3) 0.0424 1.0000 Uani .
C20 C 0.4162(8) 1.1832(6) 0.3552(3) 0.0394 1.0000 Uani .
C141 C 0.4291(7) 0.7682(6) 0.4285(3) 0.0284 1.0000 Uani .
C151 C 0.4266(7) 0.9798(6) 0.4265(3) 0.0304 1.0000 Uani .
C221 C 0.0276(8) 0.8503(8) 0.4187(3) 0.0415 1.0000 Uani .
C222 C 0.2228(6) 0.8633(6) 0.4888(2) 0.0283 1.0000 Uani .
C251 C 0.1800(7) 1.0598(6) 0.4313(3) 0.0336 1.0000 Uani .
C331 C 0.0494(9) 0.8075(8) 0.2983(3) 0.0469 1.0000 Uani .
C332 C 0.2529(8) 0.9359(8) 0.2571(3) 0.0421 1.0000 Uani .
C341 C 0.3229(7) 0.7242(6) 0.3016(3) 0.0326 1.0000 Uani .
C551 C 0.0723(9) 1.0414(7) 0.3404(3) 0.0427 1.0000 Uani .
C900 C 0.2737(9) 0.2030(8) 0.5630(4) 0.0520 1.0000 Uani .
H11 H 0.5965 0.7009 0.3240 0.0441 1.0000 Uiso R
H21 H 0.6894 0.7879 0.4020 0.0488 1.0000 Uiso R
H31 H 0.6795 0.9890 0.3902 0.0511 1.0000 Uiso R
H41 H 0.5822 1.0273 0.3049 0.0468 1.0000 Uiso R
H51 H 0.5291 0.8500 0.2639 0.0476 1.0000 Uiso R
H111 H 0.1213 0.6097 0.4936 0.0591 1.0000 Uiso R
H112 H 0.2177 0.5206 0.5073 0.0591 1.0000 Uiso R
H113 H 0.2618 0.6389 0.5010 0.0591 1.0000 Uiso R
H121 H -0.0480 0.5843 0.3711 0.0838 1.0000 Uiso R
H122 H -0.0381 0.5299 0.4237 0.0838 1.0000 Uiso R
H123 H -0.0197 0.6534 0.4186 0.0838 1.0000 Uiso R
H131 H 0.0406 0.5369 0.3006 0.0947 1.0000 Uiso R
H132 H 0.1330 0.4424 0.2911 0.0947 1.0000 Uiso R
H133 H 0.1681 0.5580 0.2740 0.0947 1.0000 Uiso R
H142 H 0.3808 0.4666 0.2899 0.0716 1.0000 Uiso R
H141 H 0.4346 0.3958 0.3330 0.0716 1.0000 Uiso R
H143 H 0.4903 0.5093 0.3229 0.0716 1.0000 Uiso R
H152 H 0.4468 0.5187 0.4747 0.0659 1.0000 Uiso R
H151 H 0.4736 0.4262 0.4368 0.0659 1.0000 Uiso R
H153 H 0.5267 0.5405 0.4268 0.0659 1.0000 Uiso R
H161 H 0.3391 1.2483 0.4216 0.0630 1.0000 Uiso R
H171 H 0.1404 1.2740 0.3716 0.0570 1.0000 Uiso R
H181 H 0.1818 1.2146 0.2817 0.0591 1.0000 Uiso R
H191 H 0.4064 1.1458 0.2772 0.0566 1.0000 Uiso R
H201 H 0.5016 1.1698 0.3636 0.0536 1.0000 Uiso R
H9001 H 0.2615 0.1402 0.5431 0.0688 1.0000 Uiso R

loop_
_atom_site_aniso_label
_atom_site_aniso_U_11
_atom_site_aniso_U_22
_atom_site_aniso_U_33
_atom_site_aniso_U_23
_atom_site_aniso_U_13
_atom_site_aniso_U_12
Ir2 0.02117(12) 0.02726(12) 0.02452(11) -0.00001(9) 0.00004(10) -0.00085(11)
Ir3 0.03050(14) 0.03043(14) 0.02450(11) 0.00018(10) -0.00526(11) -0.00142(12)
Ir4 0.02626(13) 0.02461(12) 0.02647(12) -0.00019(9) 0.00102(11) -0.00224(11)
Mo1 0.0216(2) 0.0260(3) 0.0244(3) 0.0020(2) 0.0002(2) -0.0016(2)
Mo5 0.0301(3) 0.0249(3) 0.0289(3) 0.0026(2) -0.0033(2) 0.0012(2)
Cl900 0.094(2) 0.148(4) 0.078(2) 0.054(2) 0.0112(19) 0.015(2)
Cl901 0.0619(15) 0.0503(14) 0.0650(15) -0.0057(12) -0.0025(12) 0.0134(12)
Cl902 0.0477(15) 0.113(3) 0.079(2) -0.0023(19) 0.0078(14) -0.0151(17)
O141 0.027(3) 0.036(3) 0.034(3) 0.004(2) -0.006(2) -0.001(2)
O151 0.033(3) 0.036(3) 0.040(3) -0.005(2) -0.004(2) -0.003(2)
O221 0.023(3) 0.092(6) 0.053(4) -0.002(4) -0.005(3) -0.010(3)
O222 0.039(3) 0.067(4) 0.024(2) 0.003(3) 0.000(2) -0.003(3)
O251 0.047(4) 0.040(3) 0.047(3) -0.004(3) 0.008(3) 0.010(3)
O331 0.044(4) 0.090(6) 0.085(6) -0.002(5) -0.026(4) -0.012(4)
O332 0.098(6) 0.062(4) 0.031(3) 0.011(3) 0.003(4) -0.009(5)
O341 0.056(4) 0.032(3) 0.030(3) -0.001(2) 0.007(3) -0.001(3)
O551 0.041(4) 0.062(5) 0.083(5) -0.005(4) -0.023(4) 0.016(3)
C1 0.026(4) 0.046(5) 0.038(4) -0.002(3) 0.010(3) 0.004(3)
C2 0.023(3) 0.049(5) 0.043(4) 0.009(4) 0.001(3) 0.010(3)
C3 0.023(3) 0.043(5) 0.050(5) -0.004(4) 0.004(4) -0.011(3)
C4 0.031(4) 0.041(4) 0.037(4) 0.011(3) 0.008(3) -0.011(3)
C5 0.030(4) 0.047(5) 0.030(4) 0.001(3) 0.008(3) -0.002(4)
C6 0.049(5) 0.026(4) 0.032(4) -0.005(3) 0.001(3) -0.003(3)
C7 0.039(4) 0.022(3) 0.037(4) -0.002(3) 0.002(3) -0.007(3)
C8 0.030(4) 0.028(3) 0.038(4) 0.004(3) 0.004(3) -0.008(3)
C9 0.035(4) 0.035(4) 0.051(5) 0.005(4) -0.002(4) -0.015(4)
C10 0.055(5) 0.026(4) 0.036(4) -0.003(3) -0.004(4) -0.007(4)
C11 0.062(6) 0.041(4) 0.036(4) 0.010(3) 0.011(4) -0.009(5)
C12 0.034(5) 0.053(6) 0.094(8) 0.018(6) -0.007(5) -0.019(4)
C13 0.131(11) 0.052(7) 0.058(7) -0.006(5) -0.043(7) -0.024(7)
C14 0.099(9) 0.029(4) 0.049(5) 0.003(4) 0.030(6) -0.005(5)
C15 0.052(5) 0.033(5) 0.062(6) 0.007(4) -0.009(5) 0.006(4)
C16 0.064(6) 0.028(4) 0.050(5) -0.002(4) 0.001(4) -0.004(4)
C17 0.052(5) 0.025(4) 0.057(5) 0.010(3) 0.003(5) 0.008(4)
C18 0.051(5) 0.037(4) 0.054(5) 0.012(4) -0.007(4) 0.001(4)
C19 0.047(5) 0.038(5) 0.042(4) 0.006(4) 0.001(4) -0.010(4)
C20 0.044(4) 0.021(4) 0.053(5) 0.008(3) -0.003(4) 0.001(3)
C141 0.029(4) 0.024(3) 0.032(4) 0.007(3) 0.002(3) -0.002(3)
C151 0.023(3) 0.035(4) 0.032(4) 0.001(3) -0.001(3) -0.004(3)
C221 0.045(5) 0.048(5) 0.031(4) 0.000(4) 0.000(3) 0.001(4)
C222 0.022(3) 0.034(4) 0.029(3) 0.003(3) 0.000(3) -0.001(3)
C251 0.032(4) 0.030(4) 0.039(4) -0.002(3) -0.004(3) 0.003(3)
C331 0.050(5) 0.050(5) 0.040(5) -0.013(4) -0.013(4) -0.011(5)
C332 0.045(5) 0.052(5) 0.029(4) 0.000(3) -0.002(3) -0.001(4)
C341 0.043(4) 0.030(4) 0.025(3) 0.000(3) 0.008(3) 0.001(3)
C551 0.046(5) 0.041(5) 0.041(5) 0.002(4) 0.002(4) 0.007(4)
C900 0.050(5) 0.052(5) 0.055(5) 0.011(4) 0.000(4) -0.003(5)

loop_
_atom_type_symbol
_atom_type_scat_dispersion_real
_atom_type_scat_dispersion_imag
_atom_type_scat_Cromer_Mann_a1
_atom_type_scat_Cromer_Mann_b1
_atom_type_scat_Cromer_Mann_a2
_atom_type_scat_Cromer_Mann_b2
_atom_type_scat_Cromer_Mann_a3
_atom_type_scat_Cromer_Mann_b3
_atom_type_scat_Cromer_Mann_a4
_atom_type_scat_Cromer_Mann_b4
_atom_type_scat_Cromer_Mann_c
_atom_type_scat_source
C 0.0033 0.0016 2.3100 20.8439 1.0200 10.2075 1.5886 0.5687 0.8650 51.6512 0.2156 'International Tables Vol C 4.2.6.8 and 6.1.1.4'
H 0.0000 0.0000 0.4930 10.5109 0.3229 26.1257 0.1402 3.1424 0.0408 57.7998 0.0030 'International Tables Vol C 4.2.6.8 and 6.1.1.4'
O 0.0106 0.0060 3.0485 13.2771 2.2868 5.7011 1.5463 0.3239 0.8670 32.9089 0.2508 'International Tables Vol C 4.2.6.8 and 6.1.1.4'
Mo -1.6832 0.6857 3.7025 0.2772 17.2356 1.0958 12.8876 11.0040 3.7429 61.6584 4.3875 'International Tables Vol C 4.2.6.8 and 6.1.1.4'
Ir -1.4442 7.9887 27.3049 1.5928 16.7296 8.8655 15.6115 0.4179 5.8338 45.0011 11.4722 'International Tables Vol C 4.2.6.8 and 6.1.1.4'
Cl 0.1484 0.1585 11.4604 0.0104 7.1964 1.1662 6.2556 18.5194 1.6455 47.7784 -9.5574 'International Tables Vol C 4.2.6.8 and 6.1.1.4'

loop_
_exptl_crystal_face_index_h
_exptl_crystal_face_index_k
_exptl_crystal_face_index_l
_exptl_crystal_face_perp_dist
-1 0 0 0.170
0 -1 0 0.025
0 1 0 0.015
0 0 -1 0.030
0 0 1 0.060
1 0 2 0.135
1 0 -2 0.118

loop_
_geom_angle_atom_site_label_1
_geom_angle_atom_site_label_2
_geom_angle_atom_site_label_3
_geom_angle
_geom_angle_publ_flag
Ir3 Ir2 Ir4 60.051(10) yes
Ir3 Ir2 Mo1 60.797(14) yes
Ir4 Ir2 Mo1 62.171(15) yes
Ir3 Ir2 Mo5 61.582(15) yes
Ir4 Ir2 Mo5 114.916(16) yes
Mo1 Ir2 Mo5 66.120(19) yes
Ir3 Ir2 C221 92.9(2) yes
Ir4 Ir2 C221 101.7(3) yes
Mo1 Ir2 C221 153.3(2) yes
Mo5 Ir2 C221 107.5(3) yes
Ir3 Ir2 C222 167.8(2) yes
Ir4 Ir2 C222 109.7(2) yes
Mo1 Ir2 C222 109.4(2) yes
Mo5 Ir2 C222 123.0(2) yes
C221 Ir2 C222 95.9(3) yes
Ir3 Ir2 C251 102.93(19) yes
Ir4 Ir2 C251 158.15(19) yes
Mo1 Ir2 C251 98.29(19) yes
Mo5 Ir2 C251 43.94(19) yes
C221 Ir2 C251 92.2(3) yes
C222 Ir2 C251 85.2(3) yes
Ir2 Ir3 Ir4 59.741(9) yes
Ir2 Ir3 Mo1 60.827(14) yes
Ir4 Ir3 Mo1 62.079(15) yes
Ir2 Ir3 Mo5 60.552(14) yes
Ir4 Ir3 Mo5 113.740(16) yes
Mo1 Ir3 Mo5 65.757(18) yes
Ir2 Ir3 C331 102.4(3) yes
Ir4 Ir3 C331 98.4(3) yes
Mo1 Ir3 C331 158.4(3) yes
Mo5 Ir3 C331 120.0(3) yes
Ir2 Ir3 C332 142.0(3) yes
Ir4 Ir3 C332 145.8(3) yes
Mo1 Ir3 C332 102.2(3) yes
Mo5 Ir3 C332 81.6(3) yes
C331 Ir3 C332 99.3(4) yes
Ir2 Ir3 C341 105.8(2) yes
Ir4 Ir3 C341 48.4(2) yes
Mo1 Ir3 C341 71.3(2) yes
Mo5 Ir3 C341 136.1(2) yes
C331 Ir3 C341 103.4(4) yes
C332 Ir3 C341 98.8(3) yes
Ir3 Ir4 Ir2 60.208(10) yes
Ir3 Ir4 Mo1 60.216(14) yes
Ir2 Ir4 Mo1 60.331(14) yes
Ir3 Ir4 C6 133.3(2) yes
Ir2 Ir4 C6 163.1(2) yes
Mo1 Ir4 C6 132.5(2) yes
Ir3 Ir4 C7 170.13(19) yes
Ir2 Ir4 C7 129.55(19) yes
Mo1 Ir4 C7 123.92(19) yes
C6 Ir4 C7 36.9(3) yes
Ir3 Ir4 C8 147.8(2) yes
Ir2 Ir4 C8 101.0(2) yes
Mo1 Ir4 C8 136.41(19) yes
C6 Ir4 C8 62.2(3) yes
C7 Ir4 C8 36.9(3) yes
Ir3 Ir4 C9 116.8(2) yes
Ir2 Ir4 C9 103.6(2) yes
Mo1 Ir4 C9 163.5(2) yes
C6 Ir4 C9 62.5(3) yes
C7 Ir4 C9 62.1(3) yes
Ir3 Ir4 C10 110.8(2) yes
Ir2 Ir4 C10 135.3(2) yes
Mo1 Ir4 C10 158.2(2) yes
C6 Ir4 C10 37.4(3) yes
C7 Ir4 C10 61.9(3) yes
Ir3 Ir4 C141 100.86(17) yes
Ir2 Ir4 C141 65.58(18) yes
Mo1 Ir4 C141 43.91(17) yes
C6 Ir4 C141 114.4(3) yes
C7 Ir4 C141 86.2(3) yes
Ir3 Ir4 C341 47.8(2) yes
Ir2 Ir4 C341 105.6(2) yes
Mo1 Ir4 C341 69.9(2) yes
C6 Ir4 C341 90.4(3) yes
C7 Ir4 C341 123.4(3) yes
C8 Ir4 C9 37.7(3) yes
C8 Ir4 C10 62.4(3) yes
C9 Ir4 C10 37.3(3) yes
C8 Ir4 C141 93.0(3) yes
C9 Ir4 C141 128.8(3) yes
C10 Ir4 C141 148.0(3) yes
C8 Ir4 C341 150.4(3) yes
C9 Ir4 C341 121.4(3) yes
C10 Ir4 C341 89.3(3) yes
C141 Ir4 C341 109.4(3) yes
Ir4 Mo1 Ir2 57.498(13) yes
Ir4 Mo1 Ir3 57.704(13) yes
Ir2 Mo1 Ir3 58.376(13) yes
Ir4 Mo1 Mo5 104.01(2) yes
Ir2 Mo1 Mo5 57.065(16) yes
Ir3 Mo1 Mo5 57.701(17) yes
Ir4 Mo1 C1 91.0(2) yes
Ir2 Mo1 C1 148.4(2) yes
Ir3 Mo1 C1 109.7(2) yes
Mo5 Mo1 C1 145.6(2) yes
Ir4 Mo1 C2 110.4(2) yes
Ir2 Mo1 C2 147.9(2) yes
Ir3 Mo1 C2 144.9(2) yes
Mo5 Mo1 C2 145.6(2) yes
C1 Mo1 C2 35.2(3) yes
Ir4 Mo1 C3 145.2(2) yes
Ir2 Mo1 C3 149.4(2) yes
Ir3 Mo1 C3 143.2(2) yes
Mo5 Mo1 C3 110.6(2) yes
C1 Mo1 C3 58.1(3) yes
Ir4 Mo1 C4 141.3(2) yes
Ir2 Mo1 C4 150.7(2) yes
Ir3 Mo1 C4 108.3(2) yes
Mo5 Mo1 C4 93.7(2) yes
C1 Mo1 C4 57.9(3) yes
Ir4 Mo1 C5 106.9(2) yes
Ir2 Mo1 C5 149.86(19) yes
Ir3 Mo1 C5 91.53(19) yes
Mo5 Mo1 C5 110.4(2) yes
C1 Mo1 C5 35.2(3) yes
Ir4 Mo1 C141 54.7(2) yes
Ir2 Mo1 C141 67.9(2) yes
Ir3 Mo1 C141 108.5(2) yes
Mo5 Mo1 C141 121.7(2) yes
C1 Mo1 C141 92.3(3) yes
Ir4 Mo1 C151 119.7(2) yes
Ir2 Mo1 C151 68.3(2) yes
Ir3 Mo1 C151 113.4(2) yes
Mo5 Mo1 C151 61.1(2) yes
C1 Mo1 C151 135.8(3) yes
C2 Mo1 C3 35.0(3) yes
C2 Mo1 C4 58.2(3) yes
C3 Mo1 C4 35.0(3) yes
C2 Mo1 C5 58.5(3) yes
C3 Mo1 C5 58.1(3) yes
C4 Mo1 C5 34.5(3) yes
C2 Mo1 C141 80.9(3) yes
C3 Mo1 C141 106.7(3) yes
C4 Mo1 C141 138.8(3) yes
C5 Mo1 C141 127.2(3) yes
C2 Mo1 C151 101.1(3) yes
C3 Mo1 C151 81.2(3) yes
C4 Mo1 C151 99.0(3) yes
C5 Mo1 C151 133.4(3) yes
C141 Mo1 C151 82.9(3) yes
Mo1 Mo5 Ir3 56.542(17) yes
Mo1 Mo5 Ir2 56.815(16) yes
Ir3 Mo5 Ir2 57.866(14) yes
Mo1 Mo5 C16 114.9(2) yes
Ir3 Mo5 C16 165.0(2) yes
Ir2 Mo5 C16 130.4(2) yes
Mo1 Mo5 C17 148.6(2) yes
Ir3 Mo5 C17 147.6(2) yes
Ir2 Mo5 C17 143.2(2) yes
C16 Mo5 C17 35.6(3) yes
Mo1 Mo5 C18 133.2(2) yes
Ir3 Mo5 C18 115.9(2) yes
Ir2 Mo5 C18 165.4(2) yes
C16 Mo5 C18 59.2(3) yes
C17 Mo5 C18 36.0(3) yes
Mo1 Mo5 C19 98.9(2) yes
Ir3 Mo5 C19 108.7(2) yes
Ir2 Mo5 C19 155.6(2) yes
C16 Mo5 C19 58.5(3) yes
C17 Mo5 C19 59.3(3) yes
Mo1 Mo5 C20 90.9(2) yes
Ir3 Mo5 C20 130.6(2) yes
Ir2 Mo5 C20 136.4(2) yes
C16 Mo5 C20 34.4(3) yes
C17 Mo5 C20 58.2(3) yes
Mo1 Mo5 C151 39.59(17) yes
Ir3 Mo5 C151 92.66(17) yes
Ir2 Mo5 C151 60.05(16) yes
C16 Mo5 C151 83.9(3) yes
C17 Mo5 C151 118.9(3) yes
Mo1 Mo5 C251 100.4(2) yes
Ir3 Mo5 C251 111.5(2) yes
Ir2 Mo5 C251 56.8(2) yes
C16 Mo5 C251 81.3(3) yes
C17 Mo5 C251 87.1(3) yes
Mo1 Mo5 C551 124.6(3) yes
Ir3 Mo5 C551 70.0(3) yes
Ir2 Mo5 C551 83.9(3) yes
C16 Mo5 C551 120.4(3) yes
C17 Mo5 C551 86.3(4) yes
C18 Mo5 C19 35.5(3) yes
C18 Mo5 C20 58.1(3) yes
C19 Mo5 C20 34.7(3) yes
C18 Mo5 C151 134.5(3) yes
C19 Mo5 C151 103.9(3) yes
C20 Mo5 C151 76.4(3) yes
C18 Mo5 C251 121.9(3) yes
C19 Mo5 C251 139.7(3) yes
C20 Mo5 C251 110.1(3) yes
C151 Mo5 C251 71.6(3) yes
C18 Mo5 C551 81.5(3) yes
C19 Mo5 C551 111.8(3) yes
C20 Mo5 C551 139.2(3) yes
C151 Mo5 C551 143.6(3) yes
C251 Mo5 C551 85.0(3) yes
Mo1 C1 C2 72.4(4) yes
Mo1 C1 C5 73.4(4) yes
C2 C1 C5 108.3(8) yes
Mo1 C1 H11 126.0 no
C2 C1 H11 125.9 no
C5 C1 H11 125.3 no
Mo1 C2 C1 72.4(4) yes
Mo1 C2 C3 72.8(4) yes
C1 C2 C3 107.6(8) yes
Mo1 C2 H21 125.9 no
C1 C2 H21 126.0 no
C3 C2 H21 126.0 no
Mo1 C3 C2 72.3(4) yes
Mo1 C3 C4 73.5(4) yes
C2 C3 C4 108.3(8) yes
Mo1 C3 H31 125.7 no
C2 C3 H31 125.3 no
C4 C3 H31 126.0 no
Mo1 C4 C3 71.5(4) yes
Mo1 C4 C5 72.5(4) yes
C3 C4 C5 108.2(7) yes
Mo1 C4 H41 125.9 no
C3 C4 H41 125.4 no
C5 C4 H41 126.2 no
Mo1 C5 C1 71.4(4) yes
Mo1 C5 C4 73.0(4) yes
C1 C5 C4 107.5(7) yes
Mo1 C5 H51 125.7 no
C1 C5 H51 126.8 no
C4 C5 H51 125.4 no
Ir4 C6 C7 73.4(4) yes
Ir4 C6 C10 70.7(4) yes
C7 C6 C10 108.1(7) yes
Ir4 C6 C14 127.1(6) yes
C7 C6 C14 125.0(8) yes
C10 C6 C14 126.5(8) yes
Ir4 C7 C6 69.7(5) yes
Ir4 C7 C8 70.0(4) yes
C6 C7 C8 107.7(7) yes
Ir4 C7 C15 129.6(6) yes
C6 C7 C15 126.0(8) yes
C8 C7 C15 126.1(7) yes
Ir4 C8 C7 73.1(4) yes
Ir4 C8 C9 70.5(4) yes
C7 C8 C9 108.0(7) yes
Ir4 C8 C11 126.9(5) yes
C7 C8 C11 124.8(7) yes
C9 C8 C11 127.0(8) yes
Ir4 C9 C8 71.8(4) yes
Ir4 C9 C10 71.1(4) yes
C8 C9 C10 107.6(7) yes
Ir4 C9 C12 129.7(6) yes
C8 C9 C12 124.5(8) yes
C10 C9 C12 127.3(8) yes
Ir4 C10 C6 71.9(5) yes
Ir4 C10 C9 71.6(4) yes
C6 C10 C9 108.5(7) yes
Ir4 C10 C13 127.3(6) yes
C6 C10 C13 125.9(9) yes
C9 C10 C13 125.3(9) yes
C8 C11 H111 108.5 no
C8 C11 H112 109.4 no
H111 C11 H112 109.5 no
C8 C11 H113 110.5 no
H111 C11 H113 109.5 no
H112 C11 H113 109.5 no
C9 C12 H121 108.8 no
C9 C12 H122 109.4 no
H121 C12 H122 109.5 no
C9 C12 H123 110.2 no
H121 C12 H123 109.5 no
H122 C12 H123 109.5 no
C10 C13 H131 111.9 no
C10 C13 H132 108.1 no
H131 C13 H132 109.5 no
C10 C13 H133 108.3 no
H131 C13 H133 109.5 no
H132 C13 H133 109.5 no
C6 C14 H142 109.3 no
C6 C14 H141 108.1 no
H142 C14 H141 109.5 no
C6 C14 H143 111.0 no
H142 C14 H143 109.5 no
H141 C14 H143 109.5 no
C7 C15 H152 109.3 no
C7 C15 H151 108.8 no
H152 C15 H151 109.5 no
C7 C15 H153 110.2 no
H152 C15 H153 109.5 no
H151 C15 H153 109.5 no
Mo5 C16 C17 70.4(5) yes
Mo5 C16 C20 74.2(5) yes
C17 C16 C20 107.6(8) yes
Mo5 C16 H161 126.6 no
C17 C16 H161 125.3 no
C20 C16 H161 126.7 no
Mo5 C17 C16 73.9(5) yes
Mo5 C17 C18 72.8(5) yes
C16 C17 C18 107.9(8) yes
Mo5 C17 H171 125.2 no
C16 C17 H171 125.5 no
C18 C17 H171 126.0 no
Mo5 C18 C17 71.2(5) yes
Mo5 C18 C19 73.9(5) yes
C17 C18 C19 107.7(8) yes
Mo5 C18 H181 126.8 no
C17 C18 H181 125.3 no
C19 C18 H181 126.4 no
Mo5 C19 C18 70.6(5) yes
Mo5 C19 C20 73.3(5) yes
C18 C19 C20 106.9(8) yes
Mo5 C19 H191 125.9 no
C18 C19 H191 125.8 no
C20 C19 H191 127.1 no
Mo5 C20 C19 72.0(5) yes
Mo5 C20 C16 71.4(5) yes
C19 C20 C16 109.9(8) yes
Mo5 C20 H201 125.7 no
C19 C20 H201 124.6 no
C16 C20 H201 125.4 no
Ir4 C141 Mo1 81.4(3) yes
Ir4 C141 O141 123.8(5) yes
Mo1 C141 O141 154.3(6) yes
Mo1 C151 O151 164.5(7) yes
Mo1 C151 Mo5 79.3(2) yes
O151 C151 Mo5 115.5(6) yes
Ir2 C221 O221 175.0(9) yes
Ir2 C222 O222 176.6(7) yes
Ir2 C251 Mo5 79.3(3) yes
Ir2 C251 O251 123.5(6) yes
Mo5 C251 O251 157.2(7) yes
Ir3 C331 O331 176.1(9) yes
Ir3 C332 O332 179.0(9) yes
Ir4 C341 Ir3 83.8(3) yes
Ir4 C341 O341 137.7(6) yes
Ir3 C341 O341 137.4(6) yes
Mo5 C551 O551 170.0(8) yes
Cl901 C900 Cl902 109.9(5) yes
Cl901 C900 Cl900 110.5(6) yes
Cl902 C900 Cl900 111.3(6) yes
Cl901 C900 H9001 108.5 no
Cl902 C900 H9001 108.1 no
Cl900 C900 H9001 108.5 no

loop_
_geom_bond_atom_site_label_1
_geom_bond_atom_site_label_2
_geom_bond_distance
_geom_bond_publ_flag
Ir2 Ir3 2.7207(4) yes
Ir2 Ir4 2.7079(4) yes
Ir2 Mo1 2.7899(6) yes
Ir2 Mo5 2.7978(7) yes
Ir2 C221 1.868(9) yes
Ir2 C222 1.889(6) yes
Ir2 C251 2.382(8) yes
Ir3 Ir4 2.7164(4) yes
Ir3 Mo1 2.7891(6) yes
Ir3 Mo5 2.8258(7) yes
Ir3 C331 1.913(9) yes
Ir3 C332 1.894(8) yes
Ir3 C341 2.023(8) yes
Ir4 Mo1 2.8395(6) yes
Ir4 C6 2.232(8) yes
Ir4 C7 2.281(8) yes
Ir4 C8 2.241(7) yes
Ir4 C9 2.224(8) yes
Ir4 C10 2.217(8) yes
Ir4 C141 2.343(7) yes
Ir4 C341 2.045(7) yes
Mo1 Mo5 3.0482(9) yes
Mo1 C1 2.345(8) yes
Mo1 C2 2.345(7) yes
Mo1 C3 2.351(7) yes
Mo1 C4 2.378(7) yes
Mo1 C5 2.372(7) yes
Mo1 C141 1.992(7) yes
Mo1 C151 1.977(8) yes
Mo5 C16 2.333(9) yes
Mo5 C17 2.287(8) yes
Mo5 C18 2.307(8) yes
Mo5 C19 2.350(8) yes
Mo5 C20 2.367(8) yes
Mo5 C151 2.716(7) yes
Mo5 C251 1.976(8) yes
Mo5 C551 1.985(9) yes
Cl900 C900 1.733(10) yes
Cl901 C900 1.761(10) yes
Cl902 C900 1.745(10) yes
O141 C141 1.180(8) yes
O151 C151 1.174(9) yes
O221 C221 1.132(10) yes
O222 C222 1.131(8) yes
O251 C251 1.169(9) yes
O331 C331 1.140(10) yes
O332 C332 1.135(10) yes
O341 C341 1.174(9) yes
O551 C551 1.148(11) yes
C1 C2 1.416(12) yes
C1 C5 1.427(12) yes
C1 H11 0.950 no
C2 C3 1.411(12) yes
C2 H21 0.950 no
C3 C4 1.422(11) yes
C3 H31 0.950 no
C4 C5 1.408(12) yes
C4 H41 0.950 no
C5 H51 0.950 no
C6 C7 1.430(11) yes
C6 C10 1.427(12) yes
C6 C14 1.499(12) yes
C7 C8 1.431(11) yes
C7 C15 1.482(12) yes
C8 C9 1.442(11) yes
C8 C11 1.505(10) yes
C9 C10 1.421(12) yes
C9 C12 1.513(13) yes
C10 C13 1.499(12) yes
C11 H111 0.950 no
C11 H112 0.950 no
C11 H113 0.950 no
C12 H121 0.950 no
C12 H122 0.950 no
C12 H123 0.950 no
C13 H131 0.950 no
C13 H132 0.950 no
C13 H133 0.950 no
C14 H142 0.950 no
C14 H141 0.950 no
C14 H143 0.950 no
C15 H152 0.950 no
C15 H151 0.950 no
C15 H153 0.950 no
C16 C17 1.415(13) yes
C16 C20 1.390(12) yes
C16 H161 0.950 no
C17 C18 1.421(13) yes
C17 H171 0.950 no
C18 C19 1.422(13) yes
C18 H181 0.950 no
C19 C20 1.407(12) yes
C19 H191 0.950 no
C20 H201 0.950 no
C900 H9001 0.950 no

loop_
_geom_hbond_atom_site_label_D
_geom_hbond_atom_site_label_H
_geom_hbond_atom_site_label_A
_geom_hbond_site_symmetry_A
_geom_hbond_angle_DHA
_geom_hbond_distance_DH
_geom_hbond_distance_HA
_geom_hbond_distance_DA
_geom_hbond_publ_flag
C11 H113 O141 . 135.7(2) 0.950 2.593 3.339(12) yes
C12 H123 O221 . 153.0(3) 0.950 2.466 3.340(12) yes
C12 H123 C221 . 146.7(3) 0.950 2.497 3.333(12) yes
C18 H181 O331 3_555 166.7(3) 0.950 2.498 3.429(12) yes
C900 H9001 O251 1_545 135.1(3) 0.950 2.402 3.147(12) yes
